data_4082130
loop_
_publ_author_name
'Hohloch, Stephan'
'Suntrup, Lisa'
'Sarkar, Biprajit'

_publ_section_title
;
 Arene--Ruthenium(II) and &#x2212;Iridium(III) Complexes with
 &#x201C;Click&#x201D;-Based Pyridyl-triazoles, Bis-triazoles, and
 Chelating Abnormal Carbenes: Applications in Catalytic Transfer
 Hydrogenation of Nitrobenzene
;
_journal_issue 24
_journal_name_full Organometallics
_journal_page_first 7376
_journal_paper_doi 10.1021/om4009185
_journal_volume 32
_journal_year 2013
_chemical_formula_sum 'C42 H59 Cl5 F6 Ir N6 P'
_chemical_formula_weight 1162.37
_chemical_name_systematic
;
 ?
;
_space_group_IT_number 14
_symmetry_cell_setting monoclinic
_symmetry_space_group_name_Hall '-P 2yn'
_symmetry_space_group_name_H-M 'P 1 21/n 1'
_atom_sites_solution_hydrogens geom
_atom_sites_solution_primary direct
_atom_sites_solution_secondary difmap
_audit_creation_method SHELXL-97
_cell_angle_alpha 90.00
_cell_angle_beta 90.97(3)
_cell_angle_gamma 90.00
_cell_formula_units_Z 4
_cell_length_a 8.0389(16)
_cell_length_b 23.634(5)
_cell_length_c 24.950(5)
_cell_measurement_reflns_used 8130
_cell_measurement_temperature 100(2)
_cell_measurement_theta_max 25
_cell_measurement_theta_min 1
_cell_volume 4739.6(17)
_computing_structure_refinement 'SHELXL-97 (Sheldrick, 2008)'
_diffrn_ambient_temperature 100(2)
_diffrn_measured_fraction_theta_full 0.997
_diffrn_measured_fraction_theta_max 0.997
_diffrn_measurement_device_type 'Bruker Smart AXS'
_diffrn_measurement_method 'omega scans'
_diffrn_radiation_monochromator graphite
_diffrn_radiation_source 'fine-focus sealed tube'
_diffrn_radiation_type MoK\a
_diffrn_radiation_wavelength 0.71073
_diffrn_reflns_av_R_equivalents 0.0562
_diffrn_reflns_av_sigmaI/netI 0.0442
_diffrn_reflns_limit_h_max 9
_diffrn_reflns_limit_h_min -9
_diffrn_reflns_limit_k_max 27
_diffrn_reflns_limit_k_min -27
_diffrn_reflns_limit_l_max 18
_diffrn_reflns_limit_l_min -29
_diffrn_reflns_number 36709
_diffrn_reflns_theta_full 24.77
_diffrn_reflns_theta_max 24.77
_diffrn_reflns_theta_min 1.19
_exptl_absorpt_coefficient_mu 3.194
_exptl_absorpt_correction_T_max 0.745
_exptl_absorpt_correction_T_min 0.483
_exptl_absorpt_correction_type multi-scan
_exptl_absorpt_process_details 'Blessing, 1995'
_exptl_crystal_colour yellow
_exptl_crystal_density_diffrn 1.629
_exptl_crystal_density_method 'not measured'
_exptl_crystal_description needle
_exptl_crystal_F_000 2336
_exptl_crystal_size_max 0.60
_exptl_crystal_size_mid 0.08
_exptl_crystal_size_min 0.02
_refine_diff_density_max 2.383
_refine_diff_density_min -3.167
_refine_diff_density_rms 0.191
_refine_ls_extinction_method none
_refine_ls_goodness_of_fit_ref 1.106
_refine_ls_hydrogen_treatment constr
_refine_ls_matrix_type full
_refine_ls_number_parameters 552
_refine_ls_number_reflns 8130
_refine_ls_number_restraints 54
_refine_ls_restrained_S_all 1.104
_refine_ls_R_factor_all 0.0574
_refine_ls_R_factor_gt 0.0461
_refine_ls_shift/su_max 0.001
_refine_ls_shift/su_mean 0.000
_refine_ls_structure_factor_coef Fsqd
_refine_ls_weighting_details 'calc w=1/[\s^2^(Fo^2^)+(0.0514P)^2^+39.2892P] where P=(Fo^2^+2Fc^2^)/3'
_refine_ls_weighting_scheme calc
_refine_ls_wR_factor_gt 0.1127
_refine_ls_wR_factor_ref 0.1196
_reflns_number_gt 6918
_reflns_number_total 8130
_reflns_threshold_expression >2\s(I)
_cod_data_source_file om4009185_si_002.cif
_cod_data_source_block sar220ma
_cod_original_cell_volume 4739.5(16)
_cod_original_sg_symbol_H-M P2(1)/n
_cod_database_code 4082130

loop_
_symmetry_equiv_pos_as_xyz
'x, y, z'
'-x+1/2, y+1/2, -z+1/2'
'-x, -y, -z'
'x-1/2, -y-1/2, z-1/2'

loop_
_atom_site_label
_atom_site_type_symbol
_atom_site_fract_x
_atom_site_fract_y
_atom_site_fract_z
_atom_site_U_iso_or_equiv
_atom_site_adp_type
_atom_site_occupancy
_atom_site_symmetry_multiplicity
_atom_site_calc_flag
_atom_site_refinement_flags
Ir1 Ir 0.06367(3) -0.011827(11) 0.224254(9) 0.00990(10) Uani 1 1 d .
Cl1 Cl -0.21094(19) 0.02605(7) 0.20578(6) 0.0147(3) Uani 1 1 d .
P1 P 0.2109(2) -0.21187(8) 0.32011(7) 0.0188(4) Uani 1 1 d .
Cl10 Cl -0.2812(3) -0.29501(9) 0.37288(9) 0.0335(5) Uani 1 1 d .
Cl11 Cl -0.0127(3) -0.36479(10) 0.41690(9) 0.0416(6) Uani 1 1 d .
F6 F 0.1840(6) -0.26746(19) 0.35525(18) 0.0314(11) Uani 1 1 d .
N5 N -0.0417(7) -0.0173(2) 0.3496(2) 0.0121(11) Uani 1 1 d U
F3 F 0.2367(7) -0.1563(2) 0.2850(2) 0.0469(14) Uani 1 1 d .
F1 F 0.3075(6) -0.2477(2) 0.27592(18) 0.0398(12) Uani 1 1 d .
F5 F 0.1149(7) -0.1757(2) 0.3637(2) 0.0461(14) Uani 1 1 d .
F4 F 0.3814(6) -0.2000(2) 0.35119(19) 0.0385(12) Uani 1 1 d .
F2 F 0.0394(6) -0.2233(3) 0.2889(2) 0.0480(14) Uani 1 1 d .
N1 N -0.1828(6) -0.0921(2) 0.3487(2) 0.0115(11) Uani 1 1 d .
N6 N -0.0814(7) -0.1242(2) 0.1653(2) 0.0119(11) Uani 1 1 d .
N3 N -0.1339(6) -0.0507(2) 0.3806(2) 0.0130(11) Uani 1 1 d U
N2 N -0.2204(6) -0.1587(2) 0.2282(2) 0.0104(11) Uani 1 1 d .
N4 N -0.1862(7) -0.1670(2) 0.1767(2) 0.0140(12) Uani 1 1 d .
C6 C -0.0393(8) 0.0833(3) 0.3711(3) 0.0124(13) Uani 1 1 d U
C7 C 0.0364(9) 0.1280(3) 0.3995(3) 0.0175(15) Uani 1 1 d .
H7 H -0.0081 0.1642 0.3966 0.021 Uiso 1 1 calc R
C29 C -0.2751(9) -0.1389(3) 0.3731(3) 0.0187(15) Uani 1 1 d .
H29A H -0.2877 -0.1317 0.4107 0.028 Uiso 1 1 calc R
H29B H -0.2151 -0.1736 0.3683 0.028 Uiso 1 1 calc R
H29C H -0.3829 -0.1419 0.3562 0.028 Uiso 1 1 calc R
C11 C -0.2005(8) 0.0928(3) 0.3401(3) 0.0164(14) Uani 1 1 d .
H11 H -0.2180 0.0605 0.3160 0.020 Uiso 1 1 calc R
C56 C 0.4138(8) -0.0161(3) 0.2948(3) 0.0171(15) Uani 1 1 d .
H56A H 0.4003 0.0108 0.3232 0.026 Uiso 1 1 calc R
H56B H 0.5297 -0.0196 0.2868 0.026 Uiso 1 1 calc R
H56C H 0.3712 -0.0521 0.3057 0.026 Uiso 1 1 calc R
C50 C 0.2466(8) 0.0582(3) 0.2382(3) 0.0142(14) Uani 1 1 d .
C55 C 0.2577(9) 0.1071(3) 0.2756(3) 0.0202(16) Uani 1 1 d .
H55A H 0.1970 0.1385 0.2607 0.030 Uiso 1 1 calc R
H55B H 0.3722 0.1175 0.2809 0.030 Uiso 1 1 calc R
H55C H 0.2111 0.0967 0.3094 0.030 Uiso 1 1 calc R
C57 C 0.3978(9) -0.0816(3) 0.1863(3) 0.0175(15) Uani 1 1 d .
H57A H 0.3750 -0.0929 0.1500 0.026 Uiso 1 1 calc R
H57B H 0.3559 -0.1096 0.2104 0.026 Uiso 1 1 calc R
H57C H 0.5157 -0.0777 0.1918 0.026 Uiso 1 1 calc R
C19 C 0.1775(9) -0.1639(3) 0.0493(3) 0.0175(15) Uani 1 1 d .
H19 H 0.2665 -0.1874 0.0411 0.021 Uiso 1 1 calc R
C53 C 0.2326(8) 0.0092(3) 0.1565(3) 0.0152(14) Uani 1 1 d .
C18 C 0.1166(8) -0.1634(3) 0.1011(3) 0.0149(14) Uani 1 1 d .
C2 C -0.0470(7) -0.0887(3) 0.2076(2) 0.0097(13) Uani 1 1 d .
C52 C 0.3153(8) -0.0265(3) 0.1968(2) 0.0109(13) Uani 1 1 d U
C28 C -0.3977(9) -0.0925(3) 0.0541(3) 0.0249(17) Uani 1 1 d .
H28A H -0.4997 -0.0723 0.0595 0.037 Uiso 1 1 calc R
H28B H -0.4057 -0.1296 0.0695 0.037 Uiso 1 1 calc R
H28C H -0.3779 -0.0958 0.0163 0.037 Uiso 1 1 calc R
C16 C 0.1429(10) -0.0624(3) 0.4752(3) 0.0267(18) Uani 1 1 d .
H16A H 0.1786 -0.1003 0.4830 0.040 Uiso 1 1 calc R
H16B H 0.0244 -0.0619 0.4698 0.040 Uiso 1 1 calc R
H16C H 0.1727 -0.0381 0.5047 0.040 Uiso 1 1 calc R
C14 C 0.2290(8) -0.0411(3) 0.4235(3) 0.0165(14) Uani 1 1 d .
H14 H 0.1959 -0.0656 0.3935 0.020 Uiso 1 1 calc R
C10 C 0.1699(8) 0.0191(3) 0.4117(3) 0.0132(14) Uani 1 1 d U
C58 C 0.2189(8) -0.0010(3) 0.0981(3) 0.0164(15) Uani 1 1 d .
H58A H 0.2561 -0.0387 0.0903 0.025 Uiso 1 1 calc R
H58B H 0.2867 0.0258 0.0796 0.025 Uiso 1 1 calc R
H58C H 0.1050 0.0032 0.0866 0.025 Uiso 1 1 calc R
C22 C -0.0947(8) -0.0936(3) 0.0718(2) 0.0129(14) Uani 1 1 d .
C13 C -0.2032(10) 0.1470(3) 0.3062(3) 0.0271(18) Uani 1 1 d .
H13A H -0.3083 0.1501 0.2876 0.041 Uiso 1 1 calc R
H13B H -0.1153 0.1456 0.2807 0.041 Uiso 1 1 calc R
H13C H -0.1875 0.1792 0.3292 0.041 Uiso 1 1 calc R
C21 C -0.0284(9) -0.0960(3) 0.0203(3) 0.0196(15) Uani 1 1 d .
H21 H -0.0762 -0.0745 -0.0071 0.024 Uiso 1 1 calc R
C26 C -0.2530(8) -0.0601(3) 0.0811(3) 0.0151(14) Uani 1 1 d .
H26 H -0.2726 -0.0596 0.1197 0.018 Uiso 1 1 calc R
C54 C 0.1891(8) 0.0608(3) 0.1835(3) 0.0139(14) Uani 1 1 d .
C30 C -0.3330(8) -0.1992(3) 0.2536(3) 0.0151(14) Uani 1 1 d U
H30A H -0.3764 -0.2249 0.2270 0.023 Uiso 1 1 calc R
H30B H -0.4232 -0.1791 0.2697 0.023 Uiso 1 1 calc R
H30C H -0.2730 -0.2201 0.2807 0.023 Uiso 1 1 calc R
C25 C 0.0769(9) -0.2598(3) 0.1402(3) 0.0228(16) Uani 1 1 d .
H25A H 0.1168 -0.2859 0.1669 0.034 Uiso 1 1 calc R
H25B H 0.0874 -0.2764 0.1053 0.034 Uiso 1 1 calc R
H25C H -0.0379 -0.2513 0.1464 0.034 Uiso 1 1 calc R
C9 C 0.2410(8) 0.0654(3) 0.4381(3) 0.0173(15) Uani 1 1 d .
H9 H 0.3336 0.0601 0.4604 0.021 Uiso 1 1 calc R
C4 C -0.1408(8) -0.1135(3) 0.2481(2) 0.0114(13) Uani 1 1 d .
C17 C -0.0162(8) -0.1261(3) 0.1115(2) 0.0114(13) Uani 1 1 d U
C24 C 0.3625(9) -0.2213(3) 0.1369(3) 0.0214(16) Uani 1 1 d .
H24A H 0.3947 -0.2476 0.1645 0.032 Uiso 1 1 calc R
H24B H 0.4298 -0.1878 0.1399 0.032 Uiso 1 1 calc R
H24C H 0.3780 -0.2383 0.1025 0.032 Uiso 1 1 calc R
C20 C 0.1072(9) -0.1299(3) 0.0097(3) 0.0192(15) Uani 1 1 d .
H20 H 0.1518 -0.1300 -0.0244 0.023 Uiso 1 1 calc R
C15 C 0.4170(9) -0.0462(3) 0.4327(3) 0.0222(16) Uani 1 1 d .
H15A H 0.4453 -0.0851 0.4397 0.033 Uiso 1 1 calc R
H15B H 0.4501 -0.0234 0.4629 0.033 Uiso 1 1 calc R
H15C H 0.4736 -0.0334 0.4014 0.033 Uiso 1 1 calc R
C27 C -0.2471(10) 0.0003(3) 0.0618(3) 0.0252(17) Uani 1 1 d .
H27A H -0.3508 0.0186 0.0693 0.038 Uiso 1 1 calc R
H27B H -0.2288 0.0009 0.0239 0.038 Uiso 1 1 calc R
H27C H -0.1581 0.0199 0.0800 0.038 Uiso 1 1 calc R
C1 C -0.0322(8) -0.0355(3) 0.2979(2) 0.0128(13) Uani 1 1 d .
C8 C 0.1753(9) 0.1191(3) 0.4316(3) 0.0178(15) Uani 1 1 d .
H8 H 0.2254 0.1496 0.4491 0.021 Uiso 1 1 calc R
C23 C 0.1791(8) -0.2055(3) 0.1432(3) 0.0161(14) Uani 1 1 d .
H23 H 0.1651 -0.1886 0.1787 0.019 Uiso 1 1 calc R
C5 C 0.0346(8) 0.0306(3) 0.3769(3) 0.0123(13) Uani 1 1 d U
C12 C -0.3437(9) 0.0940(3) 0.3799(3) 0.0244(17) Uani 1 1 d .
H12A H -0.4469 0.0998 0.3607 0.037 Uiso 1 1 calc R
H12B H -0.3263 0.1243 0.4049 0.037 Uiso 1 1 calc R
H12C H -0.3476 0.0587 0.3988 0.037 Uiso 1 1 calc R
C100 C -0.1239(10) -0.3447(3) 0.3581(3) 0.0285(18) Uani 1 1 d .
H10A H -0.1738 -0.3779 0.3417 0.034 Uiso 1 1 calc R
H10B H -0.0476 -0.3283 0.3327 0.034 Uiso 1 1 calc R
C3 C -0.1268(7) -0.0843(3) 0.2981(2) 0.0098(13) Uani 1 1 d U
C51 C 0.3213(8) 0.0036(3) 0.2464(3) 0.0135(14) Uani 1 1 d .
Cl20 Cl 0.4982(3) -0.20370(12) 0.48574(9) 0.0502(6) Uani 1 1 d .
C59 C 0.1043(9) 0.1099(3) 0.1578(3) 0.0197(15) Uani 1 1 d .
H59A H 0.0783 0.1011 0.1210 0.030 Uiso 1 1 calc R
H59B H 0.1763 0.1423 0.1593 0.030 Uiso 1 1 calc R
H59C H 0.0035 0.1180 0.1764 0.030 Uiso 1 1 calc R
Cl21 Cl 0.2032(4) -0.25013(15) 0.53266(12) 0.0804(11) Uani 1 1 d .
C200 C 0.3227(12) -0.2470(5) 0.4767(4) 0.048(3) Uani 1 1 d .
H20A H 0.2558 -0.2326 0.4470 0.058 Uiso 1 1 calc R
H20B H 0.3587 -0.2849 0.4676 0.058 Uiso 1 1 calc R

loop_
_atom_site_aniso_label
_atom_site_aniso_U_11
_atom_site_aniso_U_22
_atom_site_aniso_U_33
_atom_site_aniso_U_23
_atom_site_aniso_U_13
_atom_site_aniso_U_12
Ir1 0.01175(14) 0.01300(15) 0.00517(13) 0.00060(10) 0.00640(9) -0.00093(10)
Cl1 0.0153(8) 0.0171(9) 0.0118(7) 0.0012(6) 0.0057(6) 0.0013(6)
P1 0.0186(9) 0.0213(10) 0.0169(9) 0.0061(8) 0.0078(7) -0.0016(8)
Cl10 0.0335(11) 0.0267(11) 0.0404(12) 0.0097(9) 0.0038(9) -0.0048(8)
Cl11 0.0338(11) 0.0462(14) 0.0453(13) 0.0252(11) 0.0111(9) -0.0011(10)
F6 0.036(3) 0.025(3) 0.034(3) 0.013(2) 0.004(2) -0.003(2)
N5 0.0125(14) 0.0124(14) 0.0115(14) -0.0001(9) 0.0021(9) -0.0001(9)
F3 0.062(4) 0.036(3) 0.043(3) 0.024(2) 0.019(3) -0.006(3)
F1 0.046(3) 0.049(3) 0.025(2) -0.011(2) 0.017(2) -0.001(2)
F5 0.054(3) 0.038(3) 0.048(3) 0.000(2) 0.035(3) 0.011(3)
F4 0.028(2) 0.059(3) 0.028(3) -0.002(2) 0.003(2) -0.016(2)
F2 0.027(3) 0.072(4) 0.045(3) 0.023(3) -0.008(2) -0.007(3)
N1 0.015(3) 0.009(3) 0.011(3) 0.001(2) 0.009(2) -0.001(2)
N6 0.015(3) 0.016(3) 0.005(3) 0.000(2) 0.004(2) -0.002(2)
N3 0.0138(14) 0.0133(14) 0.0120(14) 0.0003(9) 0.0020(9) -0.0004(9)
N2 0.013(3) 0.012(3) 0.007(3) 0.000(2) 0.006(2) -0.002(2)
N4 0.015(3) 0.017(3) 0.010(3) 0.001(2) 0.005(2) -0.001(2)
C6 0.0126(15) 0.0126(16) 0.0121(15) -0.0001(10) 0.0021(10) -0.0006(10)
C7 0.026(4) 0.012(4) 0.015(3) 0.000(3) 0.009(3) -0.001(3)
C29 0.031(4) 0.014(4) 0.012(3) -0.002(3) 0.014(3) -0.005(3)
C11 0.020(3) 0.012(4) 0.017(3) -0.004(3) 0.007(3) 0.005(3)
C56 0.015(3) 0.025(4) 0.012(3) 0.002(3) 0.007(3) -0.001(3)
C50 0.013(3) 0.015(4) 0.015(3) -0.002(3) 0.009(3) -0.006(3)
C55 0.023(4) 0.020(4) 0.018(4) -0.007(3) 0.009(3) -0.005(3)
C57 0.020(4) 0.017(4) 0.015(3) 0.001(3) 0.008(3) 0.000(3)
C19 0.024(4) 0.014(4) 0.014(3) -0.002(3) 0.006(3) 0.001(3)
C53 0.015(3) 0.019(4) 0.012(3) 0.004(3) 0.011(3) -0.002(3)
C18 0.016(3) 0.015(4) 0.014(3) -0.002(3) 0.005(3) 0.000(3)
C2 0.010(3) 0.012(3) 0.006(3) -0.001(2) 0.006(2) -0.004(3)
C52 0.0110(15) 0.0114(16) 0.0105(15) 0.0008(10) 0.0011(10) -0.0002(10)
C28 0.019(4) 0.032(5) 0.024(4) 0.000(3) 0.006(3) 0.001(3)
C16 0.043(5) 0.025(4) 0.013(4) 0.008(3) 0.010(3) 0.008(4)
C14 0.024(4) 0.018(4) 0.008(3) 0.005(3) 0.008(3) 0.002(3)
C10 0.0133(16) 0.0136(16) 0.0128(16) -0.0003(10) 0.0017(10) 0.0000(10)
C58 0.016(3) 0.021(4) 0.013(3) 0.002(3) 0.010(3) -0.001(3)
C22 0.019(3) 0.015(4) 0.006(3) 0.000(3) 0.005(2) -0.005(3)
C13 0.028(4) 0.032(5) 0.022(4) 0.009(3) 0.004(3) 0.002(3)
C21 0.024(4) 0.023(4) 0.012(3) 0.002(3) 0.009(3) 0.004(3)
C26 0.013(3) 0.022(4) 0.010(3) 0.000(3) 0.009(2) 0.005(3)
C54 0.015(3) 0.009(3) 0.019(3) 0.002(3) 0.012(3) -0.003(3)
C30 0.0160(16) 0.0153(16) 0.0141(16) -0.0003(10) 0.0013(10) -0.0010(10)
C25 0.026(4) 0.019(4) 0.024(4) 0.002(3) 0.004(3) 0.004(3)
C9 0.019(3) 0.027(4) 0.006(3) -0.004(3) 0.006(3) -0.005(3)
C4 0.009(3) 0.016(4) 0.010(3) 0.001(3) 0.005(2) 0.001(3)
C17 0.0120(15) 0.0116(16) 0.0108(15) 0.0000(10) 0.0020(10) -0.0008(10)
C24 0.023(4) 0.017(4) 0.023(4) 0.001(3) 0.001(3) 0.006(3)
C20 0.024(4) 0.027(4) 0.006(3) 0.000(3) 0.010(3) -0.001(3)
C15 0.024(4) 0.030(4) 0.013(3) 0.005(3) 0.000(3) 0.006(3)
C27 0.024(4) 0.030(5) 0.022(4) 0.004(3) 0.010(3) 0.007(3)
C1 0.018(3) 0.016(3) 0.005(3) 0.000(3) 0.003(2) 0.006(3)
C8 0.025(4) 0.021(4) 0.008(3) -0.006(3) 0.007(3) -0.008(3)
C23 0.018(3) 0.017(4) 0.013(3) 0.000(3) 0.010(3) 0.002(3)
C5 0.0127(15) 0.0125(16) 0.0116(15) -0.0005(10) 0.0015(10) -0.0001(10)
C12 0.019(4) 0.033(5) 0.022(4) 0.004(3) 0.008(3) -0.004(3)
C100 0.033(4) 0.021(4) 0.031(4) -0.002(3) 0.007(3) -0.010(3)
C3 0.0102(15) 0.0098(15) 0.0094(15) 0.0002(10) 0.0015(9) 0.0002(10)
C51 0.010(3) 0.016(4) 0.015(3) -0.001(3) 0.009(3) -0.002(3)
Cl20 0.0580(15) 0.0590(16) 0.0335(12) 0.0166(11) -0.0002(11) -0.0151(12)
C59 0.018(4) 0.023(4) 0.019(4) 0.005(3) 0.008(3) -0.003(3)
Cl21 0.099(2) 0.089(2) 0.0549(18) -0.0208(17) 0.0455(17) -0.031(2)
C200 0.055(6) 0.065(7) 0.024(5) -0.006(4) 0.010(4) -0.004(5)

loop_
_atom_type_symbol
_atom_type_description
_atom_type_scat_dispersion_real
_atom_type_scat_dispersion_imag
_atom_type_scat_source
C C 0.0033 0.0016 'International Tables Vol C Tables 4.2.6.8 and 6.1.1.4'
H H 0.0000 0.0000 'International Tables Vol C Tables 4.2.6.8 and 6.1.1.4'
N N 0.0061 0.0033 'International Tables Vol C Tables 4.2.6.8 and 6.1.1.4'
F F 0.0171 0.0103 'International Tables Vol C Tables 4.2.6.8 and 6.1.1.4'
P P 0.1023 0.0942 'International Tables Vol C Tables 4.2.6.8 and 6.1.1.4'
Cl Cl 0.1484 0.1585 'International Tables Vol C Tables 4.2.6.8 and 6.1.1.4'
Ir Ir -1.4442 7.9887 'International Tables Vol C Tables 4.2.6.8 and 6.1.1.4'

loop_
_geom_angle_atom_site_label_1
_geom_angle_atom_site_label_2
_geom_angle_atom_site_label_3
_geom_angle
C2 Ir1 C1 77.1(2)
C2 Ir1 C51 127.4(2)
C1 Ir1 C51 100.8(2)
C2 Ir1 C52 101.3(2)
C1 Ir1 C52 126.6(2)
C51 Ir1 C52 38.4(2)
C2 Ir1 C50 164.4(2)
C1 Ir1 C50 108.3(2)
C51 Ir1 C50 38.0(2)
C52 Ir1 C50 63.5(2)
C2 Ir1 C53 108.0(2)
C1 Ir1 C53 164.5(3)
C51 Ir1 C53 64.3(2)
C52 Ir1 C53 38.7(2)
C50 Ir1 C53 63.1(2)
C2 Ir1 C54 141.1(2)
C1 Ir1 C54 141.4(3)
C51 Ir1 C54 63.4(2)
C52 Ir1 C54 63.3(2)
C50 Ir1 C54 37.4(2)
C53 Ir1 C54 37.4(2)
C2 Ir1 Cl1 84.16(18)
C1 Ir1 Cl1 85.25(18)
C51 Ir1 Cl1 148.43(18)
C52 Ir1 Cl1 148.16(17)
C50 Ir1 Cl1 110.57(18)
C53 Ir1 Cl1 109.66(18)
C54 Ir1 Cl1 92.64(17)
F4 P1 F5 89.8(3)
F4 P1 F3 90.2(3)
F5 P1 F3 90.1(3)
F4 P1 F2 179.6(3)
F5 P1 F2 90.0(3)
F3 P1 F2 89.5(3)
F4 P1 F6 90.0(3)
F5 P1 F6 89.7(3)
F3 P1 F6 179.7(3)
F2 P1 F6 90.3(3)
F4 P1 F1 90.3(3)
F5 P1 F1 179.4(3)
F3 P1 F1 89.3(3)
F2 P1 F1 90.0(3)
F6 P1 F1 90.9(3)
N3 N5 C1 113.7(5)
N3 N5 C5 115.0(5)
C1 N5 C5 131.3(6)
N3 N1 C3 111.1(5)
N3 N1 C29 117.2(5)
C3 N1 C29 131.5(5)
N4 N6 C2 114.5(5)
N4 N6 C17 114.1(5)
C2 N6 C17 131.2(5)
N1 N3 N5 104.6(5)
N4 N2 C4 111.8(5)
N4 N2 C30 117.3(5)
C4 N2 C30 130.9(5)
N2 N4 N6 103.4(5)
C5 C6 C7 116.3(6)
C5 C6 C11 123.1(6)
C7 C6 C11 120.4(6)
C8 C7 C6 121.2(7)
C6 C11 C12 108.6(6)
C6 C11 C13 114.1(6)
C12 C11 C13 109.7(6)
C51 C50 C54 107.6(6)
C51 C50 C55 126.0(6)
C54 C50 C55 125.3(6)
C51 C50 Ir1 68.3(4)
C54 C50 Ir1 71.6(4)
C55 C50 Ir1 134.8(5)
C20 C19 C18 120.7(6)
C54 C53 C52 106.2(6)
C54 C53 C58 125.8(6)
C52 C53 C58 127.4(6)
C54 C53 Ir1 71.4(3)
C52 C53 Ir1 68.1(3)
C58 C53 Ir1 132.1(5)
C19 C18 C17 117.1(6)
C19 C18 C23 121.1(6)
C17 C18 C23 121.6(6)
N6 C2 C4 101.2(5)
N6 C2 Ir1 140.8(4)
C4 C2 Ir1 117.3(4)
C51 C52 C53 108.5(6)
C51 C52 C57 125.5(6)
C53 C52 C57 125.6(6)
C51 C52 Ir1 70.4(4)
C53 C52 Ir1 73.2(3)
C57 C52 Ir1 127.9(5)
C10 C14 C15 113.9(6)
C10 C14 C16 108.6(5)
C15 C14 C16 107.6(6)
C9 C10 C5 116.6(6)
C9 C10 C14 121.1(6)
C5 C10 C14 122.2(6)
C17 C22 C21 117.0(6)
C17 C22 C26 123.2(6)
C21 C22 C26 119.6(6)
C20 C21 C22 120.8(7)
C27 C26 C22 114.4(6)
C27 C26 C28 111.1(6)
C22 C26 C28 107.7(6)
C50 C54 C53 109.3(6)
C50 C54 C59 125.6(6)
C53 C54 C59 125.0(6)
C50 C54 Ir1 71.0(4)
C53 C54 Ir1 71.2(4)
C59 C54 Ir1 125.9(4)
C8 C9 C10 120.8(6)
N2 C4 C2 109.1(5)
N2 C4 C3 137.8(6)
C2 C4 C3 113.2(6)
C22 C17 C18 123.3(6)
C22 C17 N6 118.3(6)
C18 C17 N6 118.3(6)
C21 C20 C19 120.9(6)
N5 C1 C3 102.7(5)
N5 C1 Ir1 141.1(5)
C3 C1 Ir1 116.1(4)
C7 C8 C9 120.8(6)
C18 C23 C25 110.1(6)
C18 C23 C24 113.3(6)
C25 C23 C24 108.0(6)
C6 C5 C10 124.2(6)
C6 C5 N5 118.4(6)
C10 C5 N5 117.1(6)
Cl11 C100 Cl10 111.0(4)
N1 C3 C1 107.9(5)
N1 C3 C4 136.4(6)
C1 C3 C4 115.7(6)
C52 C51 C50 108.4(6)
C52 C51 C56 124.0(6)
C50 C51 C56 126.9(6)
C52 C51 Ir1 71.2(4)
C50 C51 Ir1 73.7(4)
C56 C51 Ir1 128.3(5)
Cl21 C200 Cl20 112.5(5)

loop_
_geom_bond_atom_site_label_1
_geom_bond_atom_site_label_2
_geom_bond_distance
Ir1 C2 2.061(6)
Ir1 C1 2.081(6)
Ir1 C51 2.165(7)
Ir1 C52 2.175(6)
Ir1 C50 2.237(6)
Ir1 C53 2.243(6)
Ir1 C54 2.245(6)
Ir1 Cl1 2.4192(16)
P1 F4 1.588(5)
P1 F5 1.593(5)
P1 F3 1.595(5)
P1 F2 1.595(5)
P1 F6 1.596(5)
P1 F1 1.601(5)
Cl10 C100 1.769(8)
Cl11 C100 1.769(8)
N5 N3 1.338(8)
N5 C1 1.363(8)
N5 C5 1.451(8)
N1 N3 1.316(8)
N1 C3 1.360(8)
N1 C29 1.469(8)
N6 N4 1.349(8)
N6 C2 1.372(8)
N6 C17 1.452(8)
N2 N4 1.332(7)
N2 C4 1.336(8)
N2 C30 1.470(8)
C6 C5 1.386(9)
C6 C7 1.405(9)
C6 C11 1.515(9)
C7 C8 1.379(10)
C11 C12 1.532(9)
C11 C13 1.536(10)
C56 C51 1.482(9)
C50 C51 1.436(10)
C50 C54 1.436(9)
C50 C55 1.487(9)
C57 C52 1.486(9)
C19 C20 1.386(10)
C19 C18 1.391(9)
C53 C54 1.439(10)
C53 C52 1.464(9)
C53 C58 1.478(9)
C18 C17 1.411(9)
C18 C23 1.525(9)
C2 C4 1.400(8)
C52 C51 1.428(9)
C28 C26 1.537(10)
C16 C14 1.558(9)
C14 C10 1.528(9)
C14 C15 1.529(10)
C10 C9 1.393(9)
C10 C5 1.408(9)
C22 C17 1.395(9)
C22 C21 1.400(9)
C22 C26 1.520(9)
C21 C20 1.382(10)
C26 C27 1.508(10)
C54 C59 1.485(10)
C25 C23 1.526(10)
C9 C8 1.384(10)
C4 C3 1.429(9)
C24 C23 1.532(9)
C1 C3 1.383(9)
Cl20 C200 1.754(10)
Cl21 C200 1.709(9)
